data_4085919
loop_
_publ_author_name
'Lichtenberg, Crispin'
'Adelhardt, Mario'
'W\"orle, Michael'
'B\"uttner, Torsten'
'Meyer, Karsten'
'Gr\"utzmacher, Hansj\"org'

_publ_section_title
;
 Mono- and Dinuclear Neutral and Cationic Iron(II) Compounds Supported by
 an Amidinato-diolefin Ligand: Characterization and Catalytic Application
;
_journal_issue 12
_journal_name_full Organometallics
_journal_page_first 3079
_journal_paper_doi 10.1021/acs.organomet.5b00395
_journal_volume 34
_journal_year 2015
_chemical_formula_moiety 'C49 H51 Fe N2 O3, C24 H20 B, C4 O'
_chemical_formula_sum 'C77 H71 B Fe N2 O4'
_chemical_formula_weight 1155.01
_chemical_name_systematic
;
 ?
;
_space_group_crystal_system monoclinic
_space_group_IT_number 14
_space_group_name_Hall '-P 2ybc'
_space_group_name_H-M_alt 'P 1 21/c 1'
_symmetry_space_group_name_Hall '-P 2ybc'
_symmetry_space_group_name_H-M 'P 1 21/c 1'
_atom_sites_solution_hydrogens geom
_audit_creation_date 2014-10-08
_audit_creation_method
;
Olex2 1.2
(compiled 2014.09.19 svn.r3010 for OlexSys, GUI svn.r4874)
;
_cell_angle_alpha 90
_cell_angle_beta 112.315(10)
_cell_angle_gamma 90
_cell_formula_units_Z 4
_cell_length_a 21.1313(18)
_cell_length_b 13.7839(11)
_cell_length_c 22.6545(18)
_cell_measurement_temperature 100
_cell_volume 6104.4(10)
_computing_molecular_graphics 'Olex2 (Dolomanov et al., 2009)'
_computing_publication_material 'Olex2 (Dolomanov et al., 2009)'
_computing_structure_refinement 'ShelXL (Sheldrick, 2008)'
_diffrn_ambient_temperature 100
_diffrn_measured_fraction_theta_full 0.996
_diffrn_measured_fraction_theta_max 0.996
_diffrn_radiation_type MoK\a
_diffrn_radiation_wavelength 0.71073
_diffrn_reflns_av_R_equivalents 0.1270
_diffrn_reflns_av_unetI/netI 0.1491
_diffrn_reflns_laue_measured_fraction_full 0.349
_diffrn_reflns_laue_measured_fraction_max 0.996
_diffrn_reflns_limit_h_max 18
_diffrn_reflns_limit_h_min -18
_diffrn_reflns_limit_k_max 11
_diffrn_reflns_limit_k_min -9
_diffrn_reflns_limit_l_max 19
_diffrn_reflns_limit_l_min -19
_diffrn_reflns_number 14120
_diffrn_reflns_point_group_measured_fraction_full 0.349
_diffrn_reflns_point_group_measured_fraction_max 0.996
_diffrn_reflns_theta_full 17.999
_diffrn_reflns_theta_max 17.999
_diffrn_reflns_theta_min 2.930
_exptl_absorpt_coefficient_mu 0.301
_exptl_absorpt_correction_T_max 1.00000
_exptl_absorpt_correction_T_min 0.25066
_exptl_absorpt_correction_type multi-scan
_exptl_absorpt_process_details
;
CrysAlisPro, Agilent Technologies,
Version 1.171.36.28 (release 01-02-2013 CrysAlis171 .NET)
(compiled Feb  1 2013,16:14:44)
Empirical absorption correction using spherical harmonics,
 implemented in SCALE3 ABSPACK scaling algorithm.
;
_exptl_crystal_colour colourless
_exptl_crystal_colour_primary colourless
_exptl_crystal_density_diffrn 1.257
_exptl_crystal_description plate
_exptl_crystal_F_000 2440
_exptl_crystal_size_max 0.08
_exptl_crystal_size_mid 0.05
_exptl_crystal_size_min 0.02
_refine_diff_density_max 0.473
_refine_diff_density_min -0.375
_refine_diff_density_rms 0.064
_refine_ls_extinction_method none
_refine_ls_goodness_of_fit_ref 1.187
_refine_ls_hydrogen_treatment constr
_refine_ls_matrix_type full
_refine_ls_number_parameters 451
_refine_ls_number_reflns 4179
_refine_ls_number_restraints 0
_refine_ls_restrained_S_all 1.187
_refine_ls_R_factor_all 0.1619
_refine_ls_R_factor_gt 0.1089
_refine_ls_shift/su_max 0.000
_refine_ls_shift/su_mean 0.000
_refine_ls_structure_factor_coef Fsqd
_refine_ls_weighting_details 'w=1/[\s^2^(Fo^2^)+(0.0525P)^2^+10.4746P] where P=(Fo^2^+2Fc^2^)/3'
_refine_ls_weighting_scheme calc
_refine_ls_wR_factor_gt 0.1885
_refine_ls_wR_factor_ref 0.2097
_reflns_Friedel_coverage 0.000
_reflns_number_gt 2853
_reflns_number_total 4179
_reflns_threshold_expression 'I > 2\s(I)'
_cod_data_source_file om5b00395_si_003.cif
_cod_data_source_block Compound_4
_cod_depositor_comments 'Adding full bibliography for 4085916--4085926.cif.'
_cod_database_code 4085919
_shelxl_version_number 2013-4
_shelx_space_group_comment
;
The symmetry employed for this shelxl refinement is uniquely defined
by the following loop, which should always be used as a source of
symmetry information in preference to the above space-group names.
They are only intended as comments.
;
_olex2_refinement_description
;
1. Fixed Uiso
 At 1.2 times of:
  All C(H) groups, All C(H,H) groups
2. Uiso/Uaniso restraints and constraints
Uiso(C77B) = Uiso(C75A) = Uiso(O4A) = Uiso(C74A) = Uiso(C76A)
Uiso(C77A) = Uiso(C77B) = Uiso(O4A) = Uiso(C74A) = Uiso(C75A) = Uiso(C76A)
Uanis(C6) = Uanis(C7) = Uanis(C8) = Uanis(C9) = Uanis(C10) = Uanis(C11) =
Uanis(C1) = Uanis(C2) = Uanis(C15) = Uanis(C14) = Uanis(C13) = Uanis(C12) =
Uanis(C4) = Uanis(C3) = Uanis(C5)
Uanis(C67) = Uanis(C66) = Uanis(C65) = Uanis(C64) = Uanis(C63) = Uanis(C62) =
Uanis(C69) = Uanis(C70) = Uanis(C68) = Uanis(C73) = Uanis(C72) = Uanis(C71)
Uanis(C31) = Uanis(C32) = Uanis(C33) = Uanis(C34) = Uanis(C35) = Uanis(C37) =
Uanis(C36)
Uanis(C28) = Uanis(C29) = Uanis(C30) = Uanis(C17) = Uanis(C18) = Uanis(C27) =
Uanis(C16) = Uanis(C21) = Uanis(C23) = Uanis(C24) = Uanis(C25) = Uanis(C26) =
Uanis(C22) = Uanis(C19) = Uanis(C20)
Uanis(C41) = Uanis(C40) = Uanis(C39) = Uanis(C38)
Uanis(C46) = Uanis(C47) = Uanis(C48) = Uanis(C49)
3. Others
 Sof(C77B)=Sof(C75B)=Sof(C74B)=Sof(C76B)=Sof(O4B)=1-FVAR(1)
 Sof(C75A)=Sof(O4A)=Sof(C74A)=Sof(C76A)=Sof(C77A)=FVAR(1)
4.a Ternary CH refined with riding coordinates:
 C1(H1), C16(H16)
4.b Secondary CH2 refined with riding coordinates:
 C42(H42A,H42B), C40(H40A,H40B), C47(H47A,H47B), C43(H43A,H43B), C45(H45A,
 H45B), C39(H39A,H39B), C38(H38A,H38B), C46(H46A,H46B), C48(H48A,H48B),
 C44(H44A,H44B), C41(H41A,H41B), C49(H49A,H49B)
4.c Aromatic/amide H refined with riding coordinates:
 C69(H69), C27(H27), C37(H37), C24(H24), C30(H30), C12(H12), C23(H23),
 C57(H57), C11(H11), C72(H72), C58(H58), C25(H25), C10(H10), C19(H19), C26(H26),
  C59(H59), C28(H28), C29(H29), C34(H34), C20(H20), C51(H51), C63(H63),
 C52(H52), C65(H65), C4(H4), C14(H14), C35(H35), C15(H15), C33(H33), C5(H5),
 C36(H36), C53(H53), C55(H55), C70(H70), C64(H64), C8(H8), C60(H60), C9(H9),
 C73(H73), C13(H13), C71(H71), C61(H61), C67(H67), C66(H66), C54(H54)
;
_olex2_submission_special_instructions 'No special instructions were received'

loop_
_space_group_symop_operation_xyz
'x, y, z'
'-x, y+1/2, -z+1/2'
'-x, -y, -z'
'x, -y-1/2, z-1/2'

loop_
_atom_site_label
_atom_site_type_symbol
_atom_site_fract_x
_atom_site_fract_y
_atom_site_fract_z
_atom_site_U_iso_or_equiv
_atom_site_adp_type
_atom_site_occupancy
_atom_site_site_symmetry_order
_atom_site_calc_flag
_atom_site_refinement_flags_posn
_atom_site_refinement_flags_occupancy
_atom_site_disorder_assembly
_atom_site_disorder_group
Fe1 Fe 0.27992(9) 0.48017(14) 0.73445(8) 0.0292(6) Uani 1 1 d . . . .
C69 C 0.0797(6) 0.5458(10) 0.4717(5) 0.0394(13) Uani 1 1 d . . . .
H69 H 0.0741 0.4785 0.4776 0.047 Uiso 1 1 calc R . . .
C1 C 0.3818(7) 0.4652(10) 0.8935(6) 0.0400(12) Uani 1 1 d . . . .
H1 H 0.4305 0.4871 0.9131 0.048 Uiso 1 1 calc R . . .
C17 C 0.3593(6) 0.7194(10) 0.6851(6) 0.0283(11) Uani 1 1 d . . . .
C50 C 0.1920(8) 0.5317(12) 0.3689(9) 0.041(4) Uani 1 1 d . . . .
C27 C 0.2573(6) 0.8114(9) 0.6254(5) 0.0283(11) Uani 1 1 d . . . .
H27 H 0.2116 0.8138 0.5952 0.034 Uiso 1 1 calc R . . .
O2 O 0.1894(4) 0.4099(6) 0.6822(4) 0.022(2) Uani 1 1 d . . . .
C37 C 0.5219(6) 0.5197(10) 0.8541(5) 0.0325(16) Uani 1 1 d . . . .
H37 H 0.5157 0.4600 0.8316 0.039 Uiso 1 1 calc R . . .
C56 C 0.0614(7) 0.4953(16) 0.3086(7) 0.039(4) Uani 1 1 d . . . .
N1 N 0.3573(4) 0.4924(7) 0.8246(4) 0.027(3) Uani 1 1 d . . . .
O3 O 0.3202(4) 0.3485(6) 0.7097(4) 0.035(2) Uani 1 1 d . . . .
C24 C 0.4974(6) 0.4887(9) 0.6269(5) 0.0283(11) Uani 1 1 d . . . .
H24 H 0.5433 0.4687 0.6370 0.034 Uiso 1 1 calc R . . .
O1 O 0.2152(4) 0.5941(6) 0.7380(4) 0.035(2) Uani 1 1 d . . . .
N2 N 0.3649(5) 0.5647(7) 0.7422(4) 0.026(3) Uani 1 1 d . . . .
C2 C 0.3433(7) 0.5229(10) 0.9268(6) 0.0400(12) Uani 1 1 d . . . .
C30 C 0.3898(6) 0.8049(9) 0.7171(5) 0.0283(11) Uani 1 1 d . . . .
H30 H 0.4348 0.8030 0.7488 0.034 Uiso 1 1 calc R . . .
C12 C 0.2410(7) 0.5732(10) 0.9394(5) 0.0400(12) Uani 1 1 d . . . .
H12 H 0.1933 0.5666 0.9294 0.048 Uiso 1 1 calc R . . .
C23 C 0.4797(6) 0.5450(9) 0.6690(5) 0.0283(11) Uani 1 1 d . . . .
H23 H 0.5152 0.5663 0.7071 0.034 Uiso 1 1 calc R . . .
C42 C 0.1389(7) 0.3614(10) 0.7002(6) 0.037(4) Uani 1 1 d . . . .
H42A H 0.1264 0.4025 0.7300 0.044 Uiso 1 1 calc R . . .
H42B H 0.1573 0.2992 0.7217 0.044 Uiso 1 1 calc R . . .
C57 C 0.0407(9) 0.4131(14) 0.2704(11) 0.051(5) Uani 1 1 d . . . .
H57 H 0.0612 0.3529 0.2877 0.061 Uiso 1 1 calc R . . .
C16 C 0.3995(6) 0.6278(9) 0.7087(5) 0.0283(11) Uani 1 1 d . . . .
H16 H 0.4447 0.6473 0.7415 0.034 Uiso 1 1 calc R . . .
C32 C 0.4666(7) 0.5787(10) 0.8440(6) 0.0325(16) Uani 1 1 d . . . .
C11 C 0.3319(7) 0.1978(11) 0.8913(5) 0.0400(12) Uani 1 1 d . . . .
H11 H 0.2928 0.1573 0.8803 0.048 Uiso 1 1 calc R . . .
C72 C 0.0965(6) 0.7435(10) 0.4586(6) 0.0394(13) Uani 1 1 d . . . .
H72 H 0.1024 0.8109 0.4538 0.047 Uiso 1 1 calc R . . .
C58 C -0.0080(10) 0.4133(14) 0.2087(10) 0.048(5) Uani 1 1 d . . . .
H58 H -0.0190 0.3548 0.1847 0.057 Uiso 1 1 calc R . . .
C25 C 0.4469(6) 0.4631(9) 0.5708(6) 0.0283(11) Uani 1 1 d . . . .
H25 H 0.4582 0.4296 0.5395 0.034 Uiso 1 1 calc R . . .
C10 C 0.3945(7) 0.1564(11) 0.9110(5) 0.0400(12) Uani 1 1 d . . . .
H10 H 0.3980 0.0879 0.9151 0.048 Uiso 1 1 calc R . . .
C3 C 0.2740(6) 0.5080(11) 0.9130(5) 0.0400(12) Uani 1 1 d . . . .
C21 C 0.3617(6) 0.5409(9) 0.6014(6) 0.0283(11) Uani 1 1 d . . . .
C19 C 0.2610(6) 0.6379(9) 0.5997(5) 0.0283(11) Uani 1 1 d . . . .
H19 H 0.2125 0.6373 0.5841 0.034 Uiso 1 1 calc R . . .
C26 C 0.3812(6) 0.4845(9) 0.5592(5) 0.0283(11) Uani 1 1 d . . . .
H26 H 0.3468 0.4609 0.5212 0.034 Uiso 1 1 calc R . . .
C59 C -0.0408(7) 0.499(2) 0.1818(8) 0.056(5) Uani 1 1 d . . . .
H59 H -0.0745 0.5003 0.1397 0.067 Uiso 1 1 calc R . . .
C28 C 0.2888(6) 0.8943(10) 0.6567(5) 0.0283(11) Uani 1 1 d . . . .
H28 H 0.2646 0.9541 0.6465 0.034 Uiso 1 1 calc R . . .
C29 C 0.3540(6) 0.8932(10) 0.7023(5) 0.0283(11) Uani 1 1 d . . . .
H29 H 0.3747 0.9513 0.7234 0.034 Uiso 1 1 calc R . . .
C18 C 0.2943(6) 0.7210(10) 0.6388(6) 0.0283(11) Uani 1 1 d . . . .
C40 C 0.1288(6) 0.7123(9) 0.7122(6) 0.038(2) Uani 1 1 d . . . .
H40A H 0.1364 0.7584 0.6820 0.045 Uiso 1 1 calc R . . .
H40B H 0.0811 0.7185 0.7093 0.045 Uiso 1 1 calc R . . .
C34 C 0.5423(6) 0.6926(10) 0.9182(5) 0.0325(16) Uani 1 1 d . . . .
H34 H 0.5500 0.7529 0.9402 0.039 Uiso 1 1 calc R . . .
C31 C 0.3964(7) 0.5471(10) 0.8042(7) 0.0325(16) Uani 1 1 d . . . .
C47 C 0.3495(6) 0.1826(10) 0.7203(6) 0.048(2) Uani 1 1 d . . . .
H47A H 0.3577 0.1362 0.7558 0.058 Uiso 1 1 calc R . . .
H47B H 0.3367 0.1458 0.6799 0.058 Uiso 1 1 calc R . . .
C20 C 0.2902(6) 0.5623(9) 0.5831(5) 0.0283(11) Uani 1 1 d . . . .
H20 H 0.2595 0.5166 0.5554 0.034 Uiso 1 1 calc R . . .
C51 C 0.2054(8) 0.4975(10) 0.3149(8) 0.047(4) Uani 1 1 d . . . .
H51 H 0.1738 0.4540 0.2860 0.056 Uiso 1 1 calc R . . .
C43 C 0.0777(7) 0.3436(10) 0.6407(7) 0.042(4) Uani 1 1 d . . . .
H43A H 0.0469 0.4006 0.6291 0.050 Uiso 1 1 calc R . . .
H43B H 0.0518 0.2859 0.6449 0.050 Uiso 1 1 calc R . . .
B1Q B 0.1226(7) 0.4988(12) 0.3781(7) 0.028(4) Uani 1 1 d . . . .
C63 C 0.1993(7) 0.3586(10) 0.4517(6) 0.0394(13) Uani 1 1 d . . . .
H63 H 0.2374 0.3995 0.4574 0.047 Uiso 1 1 calc R . . .
C45 C 0.1690(6) 0.3964(10) 0.6136(6) 0.025(4) Uani 1 1 d . . . .
H45A H 0.2075 0.3700 0.6039 0.030 Uiso 1 1 calc R . . .
H45B H 0.1548 0.4590 0.5910 0.030 Uiso 1 1 calc R . . .
C39 C 0.1786(6) 0.7286(10) 0.7788(6) 0.038(2) Uani 1 1 d . . . .
H39A H 0.1615 0.7009 0.8102 0.045 Uiso 1 1 calc R . . .
H39B H 0.1876 0.7987 0.7876 0.045 Uiso 1 1 calc R . . .
C62 C 0.1352(7) 0.3901(10) 0.4120(6) 0.0394(13) Uani 1 1 d . . . .
C52 C 0.2620(11) 0.5252(13) 0.3038(8) 0.053(5) Uani 1 1 d . . . .
H52 H 0.2668 0.5041 0.2658 0.063 Uiso 1 1 calc R . . .
C65 C 0.1582(7) 0.2107(10) 0.4751(6) 0.0394(13) Uani 1 1 d . . . .
H65 H 0.1662 0.1498 0.4964 0.047 Uiso 1 1 calc R . . .
C4 C 0.2345(7) 0.4263(10) 0.8760(6) 0.0400(12) Uani 1 1 d . . . .
H4 H 0.1865 0.4370 0.8572 0.048 Uiso 1 1 calc R . . .
C14 C 0.3446(6) 0.6593(10) 0.9948(6) 0.0400(12) Uani 1 1 d . . . .
H14 H 0.3686 0.7101 1.0226 0.048 Uiso 1 1 calc R . . .
C35 C 0.5956(7) 0.6320(10) 0.9280(6) 0.0325(16) Uani 1 1 d . . . .
H35 H 0.6399 0.6496 0.9572 0.039 Uiso 1 1 calc R . . .
C15 C 0.3789(7) 0.5961(10) 0.9688(5) 0.0400(12) Uani 1 1 d . . . .
H15 H 0.4267 0.6031 0.9798 0.048 Uiso 1 1 calc R . . .
C33 C 0.4760(6) 0.6686(10) 0.8765(5) 0.0325(16) Uani 1 1 d . . . .
H33 H 0.4386 0.7111 0.8701 0.039 Uiso 1 1 calc R . . .
C38 C 0.2418(6) 0.6768(10) 0.7810(6) 0.038(2) Uani 1 1 d . . . .
H38A H 0.2703 0.7192 0.7657 0.045 Uiso 1 1 calc R . . .
H38B H 0.2695 0.6548 0.8248 0.045 Uiso 1 1 calc R . . .
C5 C 0.2543(7) 0.3400(11) 0.8642(6) 0.0400(12) Uani 1 1 d . . . .
H5 H 0.2190 0.2987 0.8376 0.048 Uiso 1 1 calc R . . .
C36 C 0.5862(6) 0.5452(10) 0.8958(5) 0.0325(16) Uani 1 1 d . . . .
H36 H 0.6239 0.5031 0.9025 0.039 Uiso 1 1 calc R . . .
C46 C 0.2939(7) 0.2540(10) 0.7170(7) 0.048(2) Uani 1 1 d . . . .
H46A H 0.2511 0.2395 0.6802 0.058 Uiso 1 1 calc R . . .
H46B H 0.2844 0.2515 0.7566 0.058 Uiso 1 1 calc R . . .
C53 C 0.3111(9) 0.5812(15) 0.3447(11) 0.057(5) Uani 1 1 d . . . .
H53 H 0.3506 0.5984 0.3366 0.068 Uiso 1 1 calc R . . .
C55 C 0.2449(11) 0.5883(13) 0.4110(8) 0.057(5) Uani 1 1 d . . . .
H55 H 0.2411 0.6103 0.4492 0.069 Uiso 1 1 calc R . . .
C22 C 0.4140(6) 0.5716(9) 0.6586(6) 0.0283(11) Uani 1 1 d . . . .
C48 C 0.4117(7) 0.2431(10) 0.7313(7) 0.048(2) Uani 1 1 d . . . .
H48A H 0.4397 0.2493 0.7774 0.058 Uiso 1 1 calc R . . .
H48B H 0.4401 0.2148 0.7096 0.058 Uiso 1 1 calc R . . .
C70 C 0.0631(6) 0.6128(10) 0.5088(6) 0.0394(13) Uani 1 1 d . . . .
H70 H 0.0460 0.5900 0.5395 0.047 Uiso 1 1 calc R . . .
C6 C 0.3230(7) 0.2997(11) 0.8866(6) 0.0400(12) Uani 1 1 d . . . .
C64 C 0.2111(7) 0.2705(10) 0.4836(6) 0.0394(13) Uani 1 1 d . . . .
H64 H 0.2560 0.2527 0.5112 0.047 Uiso 1 1 calc R . . .
C8 C 0.4466(7) 0.3103(11) 0.9200(5) 0.0400(12) Uani 1 1 d . . . .
H8 H 0.4868 0.3485 0.9299 0.048 Uiso 1 1 calc R . . .
C44 C 0.1105(7) 0.3268(10) 0.5930(6) 0.035(4) Uani 1 1 d . . . .
H44A H 0.1268 0.2591 0.5949 0.042 Uiso 1 1 calc R . . .
H44B H 0.0782 0.3411 0.5490 0.042 Uiso 1 1 calc R . . .
C68 C 0.1050(6) 0.5763(10) 0.4250(6) 0.0394(13) Uani 1 1 d . . . .
C60 C -0.0234(10) 0.5836(15) 0.2175(12) 0.059(5) Uani 1 1 d . . . .
H60 H -0.0454 0.6431 0.2004 0.071 Uiso 1 1 calc R . . .
C7 C 0.3833(7) 0.3553(11) 0.9008(6) 0.0400(12) Uani 1 1 d . . . .
C9 C 0.4521(7) 0.2094(10) 0.9250(5) 0.0400(12) Uani 1 1 d . . . .
H9 H 0.4955 0.1786 0.9379 0.048 Uiso 1 1 calc R . . .
C73 C 0.1134(6) 0.6780(10) 0.4220(6) 0.0394(13) Uani 1 1 d . . . .
H73 H 0.1320 0.7019 0.3926 0.047 Uiso 1 1 calc R . . .
C13 C 0.2764(6) 0.6469(10) 0.9797(6) 0.0400(12) Uani 1 1 d . . . .
H13 H 0.2528 0.6895 0.9972 0.048 Uiso 1 1 calc R . . .
C71 C 0.0701(6) 0.7108(10) 0.5034(6) 0.0394(13) Uani 1 1 d . . . .
H71 H 0.0576 0.7553 0.5291 0.047 Uiso 1 1 calc R . . .
C61 C 0.0269(9) 0.5800(14) 0.2788(9) 0.041(5) Uani 1 1 d . . . .
H61 H 0.0386 0.6390 0.3022 0.050 Uiso 1 1 calc R . . .
C67 C 0.0810(7) 0.3274(10) 0.4062(6) 0.0394(13) Uani 1 1 d . . . .
H67 H 0.0353 0.3466 0.3816 0.047 Uiso 1 1 calc R . . .
C66 C 0.0935(7) 0.2356(10) 0.4368(6) 0.0394(13) Uani 1 1 d . . . .
H66 H 0.0568 0.1918 0.4304 0.047 Uiso 1 1 calc R . . .
C54 C 0.3023(9) 0.6135(11) 0.3995(9) 0.057(5) Uani 1 1 d . . . .
H54 H 0.3363 0.6533 0.4292 0.068 Uiso 1 1 calc R . . .
C41 C 0.1445(6) 0.6097(9) 0.6993(6) 0.038(2) Uani 1 1 d . . . .
H41A H 0.1153 0.5632 0.7107 0.045 Uiso 1 1 calc R . . .
H41B H 0.1364 0.6012 0.6536 0.045 Uiso 1 1 calc R . . .
C49 C 0.3840(6) 0.3369(10) 0.7038(7) 0.048(2) Uani 1 1 d . . . .
H49A H 0.4156 0.3896 0.7266 0.058 Uiso 1 1 calc R . . .
H49B H 0.3779 0.3391 0.6583 0.058 Uiso 1 1 calc R . . .
C77B C 0.0798(16) 0.552(3) 0.084(2) 0.089(7) Uiso 0.614(16) 1 d . P A 2
C75A C 0.124(4) 0.540(6) 0.163(4) 0.089(7) Uiso 0.386(16) 1 d . P A 1
O4A O 0.0479(15) 0.446(2) 0.0602(14) 0.089(7) Uiso 0.386(16) 1 d . P A 1
C74A C 0.108(3) 0.434(5) 0.129(3) 0.089(7) Uiso 0.386(16) 1 d . P A 1
C76A C 0.103(3) 0.601(4) 0.091(2) 0.089(7) Uiso 0.386(16) 1 d . P A 1
C77A C 0.062(2) 0.535(4) 0.029(2) 0.089(7) Uiso 0.386(16) 1 d . P A 1
C75B C 0.1662(10) 0.4225(17) 0.1063(10) 0.039(8) Uiso 0.614(16) 1 d . P A 2
C74B C 0.1497(17) 0.427(3) 0.1567(15) 0.088(11) Uiso 0.614(16) 1 d . P A 2
C76B C 0.1115(19) 0.481(3) 0.0538(15) 0.115(12) Uiso 0.614(16) 1 d . P A 2
O4B O 0.113(3) 0.523(5) 0.145(3) 0.23(2) Uiso 0.614(16) 1 d . P A 2

loop_
_atom_site_aniso_label
_atom_site_aniso_U_11
_atom_site_aniso_U_22
_atom_site_aniso_U_33
_atom_site_aniso_U_23
_atom_site_aniso_U_13
_atom_site_aniso_U_12
Fe1 0.0384(12) 0.0120(14) 0.0398(13) -0.0039(11) 0.0177(11) -0.0006(12)
C69 0.059(3) 0.025(3) 0.040(3) 0.001(2) 0.025(2) -0.004(3)
C1 0.052(3) 0.036(3) 0.033(2) -0.001(2) 0.017(2) -0.005(3)
C17 0.040(3) 0.014(3) 0.034(3) 0.000(2) 0.018(2) -0.001(2)
C50 0.046(12) 0.034(12) 0.052(11) 0.022(9) 0.028(11) 0.019(11)
C27 0.040(3) 0.014(3) 0.034(3) 0.000(2) 0.018(2) -0.001(2)
O2 0.028(5) 0.023(6) 0.017(6) -0.004(4) 0.008(5) 0.007(5)
C37 0.037(3) 0.028(5) 0.035(4) 0.005(3) 0.016(3) -0.003(4)
C56 0.033(10) 0.041(14) 0.037(12) -0.007(13) 0.007(10) 0.003(12)
N1 0.034(6) 0.017(8) 0.036(7) -0.004(6) 0.019(6) -0.009(6)
O3 0.036(6) 0.009(7) 0.072(7) -0.005(5) 0.035(5) -0.006(5)
C24 0.040(3) 0.014(3) 0.034(3) 0.000(2) 0.018(2) -0.001(2)
O1 0.032(6) 0.032(7) 0.036(6) -0.013(5) 0.005(5) 0.004(5)
N2 0.033(6) 0.017(8) 0.027(7) -0.007(5) 0.011(6) 0.007(6)
C2 0.052(3) 0.036(3) 0.033(2) -0.001(2) 0.017(2) -0.005(3)
C30 0.040(3) 0.014(3) 0.034(3) 0.000(2) 0.018(2) -0.001(2)
C12 0.052(3) 0.036(3) 0.033(2) -0.001(2) 0.017(2) -0.005(3)
C23 0.040(3) 0.014(3) 0.034(3) 0.000(2) 0.018(2) -0.001(2)
C42 0.047(10) 0.031(11) 0.046(11) -0.010(8) 0.033(11) -0.010(9)
C57 0.051(12) 0.064(18) 0.044(14) -0.001(13) 0.023(13) -0.016(12)
C16 0.040(3) 0.014(3) 0.034(3) 0.000(2) 0.018(2) -0.001(2)
C32 0.037(3) 0.028(5) 0.035(4) 0.005(3) 0.016(3) -0.003(4)
C11 0.052(3) 0.036(3) 0.033(2) -0.001(2) 0.017(2) -0.005(3)
C72 0.059(3) 0.025(3) 0.040(3) 0.001(2) 0.025(2) -0.004(3)
C58 0.056(12) 0.053(17) 0.038(14) -0.013(12) 0.022(12) 0.000(12)
C25 0.040(3) 0.014(3) 0.034(3) 0.000(2) 0.018(2) -0.001(2)
C10 0.052(3) 0.036(3) 0.033(2) -0.001(2) 0.017(2) -0.005(3)
C3 0.052(3) 0.036(3) 0.033(2) -0.001(2) 0.017(2) -0.005(3)
C21 0.040(3) 0.014(3) 0.034(3) 0.000(2) 0.018(2) -0.001(2)
C19 0.040(3) 0.014(3) 0.034(3) 0.000(2) 0.018(2) -0.001(2)
C26 0.040(3) 0.014(3) 0.034(3) 0.000(2) 0.018(2) -0.001(2)
C59 0.033(10) 0.099(19) 0.037(12) 0.021(16) 0.016(9) 0.021(15)
C28 0.040(3) 0.014(3) 0.034(3) 0.000(2) 0.018(2) -0.001(2)
C29 0.040(3) 0.014(3) 0.034(3) 0.000(2) 0.018(2) -0.001(2)
C18 0.040(3) 0.014(3) 0.034(3) 0.000(2) 0.018(2) -0.001(2)
C40 0.048(5) 0.013(5) 0.056(5) -0.011(5) 0.024(5) -0.004(5)
C34 0.037(3) 0.028(5) 0.035(4) 0.005(3) 0.016(3) -0.003(4)
C31 0.037(3) 0.028(5) 0.035(4) 0.005(3) 0.016(3) -0.003(4)
C47 0.053(6) 0.026(7) 0.080(6) 0.010(5) 0.041(5) -0.001(5)
C20 0.040(3) 0.014(3) 0.034(3) 0.000(2) 0.018(2) -0.001(2)
C51 0.044(12) 0.023(12) 0.083(14) 0.030(10) 0.035(10) 0.011(10)
C43 0.046(10) 0.031(12) 0.050(11) -0.009(8) 0.021(11) 0.002(9)
B1Q 0.026(10) 0.019(13) 0.033(11) -0.004(9) 0.007(10) -0.004(10)
C63 0.059(3) 0.025(3) 0.040(3) 0.001(2) 0.025(2) -0.004(3)
C45 0.018(8) 0.032(11) 0.026(11) -0.002(7) 0.007(7) -0.001(9)
C39 0.048(5) 0.013(5) 0.056(5) -0.011(5) 0.024(5) -0.004(5)
C62 0.059(3) 0.025(3) 0.040(3) 0.001(2) 0.025(2) -0.004(3)
C52 0.052(11) 0.037(14) 0.074(13) 0.014(11) 0.029(13) 0.002(11)
C65 0.059(3) 0.025(3) 0.040(3) 0.001(2) 0.025(2) -0.004(3)
C4 0.052(3) 0.036(3) 0.033(2) -0.001(2) 0.017(2) -0.005(3)
C14 0.052(3) 0.036(3) 0.033(2) -0.001(2) 0.017(2) -0.005(3)
C35 0.037(3) 0.028(5) 0.035(4) 0.005(3) 0.016(3) -0.003(4)
C15 0.052(3) 0.036(3) 0.033(2) -0.001(2) 0.017(2) -0.005(3)
C33 0.037(3) 0.028(5) 0.035(4) 0.005(3) 0.016(3) -0.003(4)
C38 0.048(5) 0.013(5) 0.056(5) -0.011(5) 0.024(5) -0.004(5)
C5 0.052(3) 0.036(3) 0.033(2) -0.001(2) 0.017(2) -0.005(3)
C36 0.037(3) 0.028(5) 0.035(4) 0.005(3) 0.016(3) -0.003(4)
C46 0.053(6) 0.026(7) 0.080(6) 0.010(5) 0.041(5) -0.001(5)
C53 0.031(12) 0.059(15) 0.101(16) 0.026(12) 0.047(13) 0.009(12)
C55 0.052(12) 0.058(15) 0.057(13) 0.021(11) 0.016(13) -0.001(12)
C22 0.040(3) 0.014(3) 0.034(3) 0.000(2) 0.018(2) -0.001(2)
C48 0.053(6) 0.026(7) 0.080(6) 0.010(5) 0.041(5) -0.001(5)
C70 0.059(3) 0.025(3) 0.040(3) 0.001(2) 0.025(2) -0.004(3)
C6 0.052(3) 0.036(3) 0.033(2) -0.001(2) 0.017(2) -0.005(3)
C64 0.059(3) 0.025(3) 0.040(3) 0.001(2) 0.025(2) -0.004(3)
C8 0.052(3) 0.036(3) 0.033(2) -0.001(2) 0.017(2) -0.005(3)
C44 0.033(9) 0.035(12) 0.036(9) -0.014(8) 0.010(8) 0.001(10)
C68 0.059(3) 0.025(3) 0.040(3) 0.001(2) 0.025(2) -0.004(3)
C60 0.052(14) 0.067(18) 0.072(18) -0.012(15) 0.039(15) 0.008(13)
C7 0.052(3) 0.036(3) 0.033(2) -0.001(2) 0.017(2) -0.005(3)
C9 0.052(3) 0.036(3) 0.033(2) -0.001(2) 0.017(2) -0.005(3)
C73 0.059(3) 0.025(3) 0.040(3) 0.001(2) 0.025(2) -0.004(3)
C13 0.052(3) 0.036(3) 0.033(2) -0.001(2) 0.017(2) -0.005(3)
C71 0.059(3) 0.025(3) 0.040(3) 0.001(2) 0.025(2) -0.004(3)
C61 0.029(10) 0.070(18) 0.022(12) -0.012(11) 0.005(10) 0.015(12)
C67 0.059(3) 0.025(3) 0.040(3) 0.001(2) 0.025(2) -0.004(3)
C66 0.059(3) 0.025(3) 0.040(3) 0.001(2) 0.025(2) -0.004(3)
C54 0.047(13) 0.036(13) 0.088(16) 0.020(11) 0.027(11) 0.008(11)
C41 0.048(5) 0.013(5) 0.056(5) -0.011(5) 0.024(5) -0.004(5)
C49 0.053(6) 0.026(7) 0.080(6) 0.010(5) 0.041(5) -0.001(5)

loop_
_atom_type_symbol
_atom_type_description
_atom_type_scat_dispersion_real
_atom_type_scat_dispersion_imag
_atom_type_scat_source
C C 0.0033 0.0016 'International Tables Vol C Tables 4.2.6.8 and 6.1.1.4'
H H 0.0000 0.0000 'International Tables Vol C Tables 4.2.6.8 and 6.1.1.4'
B B 0.0013 0.0007 'International Tables Vol C Tables 4.2.6.8 and 6.1.1.4'
Fe Fe 0.3463 0.8444 'International Tables Vol C Tables 4.2.6.8 and 6.1.1.4'
N N 0.0061 0.0033 'International Tables Vol C Tables 4.2.6.8 and 6.1.1.4'
O O 0.0106 0.0060 'International Tables Vol C Tables 4.2.6.8 and 6.1.1.4'

loop_
_geom_angle_atom_site_label_1
_geom_angle_atom_site_label_2
_geom_angle_atom_site_label_3
_geom_angle
O2 Fe1 N1 144.2(4)
O2 Fe1 O3 80.1(3)
O2 Fe1 O1 84.2(3)
O2 Fe1 N2 152.5(4)
N1 Fe1 O3 94.7(3)
N1 Fe1 O1 100.5(3)
N1 Fe1 N2 62.8(4)
O1 Fe1 O3 163.8(3)
N2 Fe1 O3 94.6(3)
N2 Fe1 O1 97.5(4)
C70 C69 C68 120.6(13)
N1 C1 C2 110.3(10)
N1 C1 C7 110.3(10)
C7 C1 C2 117.2(11)
C30 C17 C16 115.8(11)
C18 C17 C30 120.6(13)
C18 C17 C16 123.4(12)
C51 C50 B1Q 119.8(17)
C55 C50 C51 113.5(12)
C55 C50 B1Q 126.6(16)
C28 C27 C18 119.6(12)
C42 O2 Fe1 132.6(7)
C42 O2 C45 106.9(8)
C45 O2 Fe1 120.4(7)
C32 C37 C36 121.3(13)
C57 C56 B1Q 125.3(19)
C57 C56 C61 113.2(13)
C61 C56 B1Q 121.3(18)
C1 N1 Fe1 146.7(8)
C31 N1 Fe1 93.8(8)
C31 N1 C1 119.5(10)
C46 O3 Fe1 121.2(6)
C49 O3 Fe1 127.0(8)
C49 O3 C46 109.2(9)
C25 C24 C23 117.9(11)
C38 O1 Fe1 121.0(7)
C41 O1 Fe1 129.0(7)
C41 O1 C38 109.8(9)
C16 N2 Fe1 147.3(8)
C31 N2 Fe1 93.2(8)
C31 N2 C16 119.5(10)
C3 C2 C1 121.7(12)
C3 C2 C15 120.6(13)
C15 C2 C1 117.5(11)
C29 C30 C17 120.3(12)
C13 C12 C3 121.4(12)
C22 C23 C24 123.6(12)
O2 C42 C43 107.5(10)
C58 C57 C56 124.3(16)
C17 C16 N2 110.3(9)
C22 C16 C17 114.5(10)
C22 C16 N2 111.1(10)
C37 C32 C31 121.4(12)
C37 C32 C33 119.4(13)
C33 C32 C31 119.1(12)
C10 C11 C6 121.9(14)
C73 C72 C71 119.7(13)
C57 C58 C59 119.9(16)
C26 C25 C24 120.8(12)
C11 C10 C9 122.2(15)
C2 C3 C12 117.4(13)
C2 C3 C4 124.5(13)
C12 C3 C4 118.1(12)
C26 C21 C20 117.6(11)
C26 C21 C22 117.3(11)
C22 C21 C20 125.0(11)
C20 C19 C18 128.1(12)
C25 C26 C21 122.4(12)
C60 C59 C58 118.8(16)
C29 C28 C27 121.9(13)
C28 C29 C30 119.0(13)
C17 C18 C27 118.6(12)
C17 C18 C19 124.3(13)
C27 C18 C19 117.1(11)
C39 C40 C41 102.4(10)
C35 C34 C33 121.5(13)
N1 C31 N2 110.2(11)
N1 C31 C32 124.6(12)
N2 C31 C32 125.1(12)
C48 C47 C46 105.2(11)
C19 C20 C21 128.8(13)
C52 C51 C50 122.3(15)
C42 C43 C44 101.4(10)
C50 B1Q C62 108.6(11)
C50 B1Q C68 109.8(13)
C56 B1Q C50 108.2(11)
C56 B1Q C62 110.6(12)
C56 B1Q C68 110.8(11)
C68 B1Q C62 108.8(10)
C62 C63 C64 123.5(14)
O2 C45 C44 106.9(9)
C40 C39 C38 103.9(10)
C63 C62 B1Q 122.0(12)
C63 C62 C67 115.7(13)
C67 C62 B1Q 122.2(12)
C53 C52 C51 122.2(15)
C64 C65 C66 121.2(14)
C5 C4 C3 130.8(14)
C13 C14 C15 119.0(14)
C34 C35 C36 120.4(13)
C2 C15 C14 120.4(12)
C34 C33 C32 117.7(13)
O1 C38 C39 103.6(9)
C4 C5 C6 128.6(14)
C37 C36 C35 119.6(13)
O3 C46 C47 105.4(10)
C52 C53 C54 118.0(14)
C54 C55 C50 123.0(15)
C23 C22 C16 119.6(12)
C23 C22 C21 117.9(11)
C21 C22 C16 122.5(11)
C49 C48 C47 103.8(11)
C71 C70 C69 123.0(12)
C11 C6 C5 119.4(13)
C7 C6 C11 116.0(13)
C7 C6 C5 124.5(14)
C65 C64 C63 119.3(14)
C7 C8 C9 120.7(14)
C45 C44 C43 103.2(10)
C69 C68 B1Q 122.1(12)
C73 C68 C69 114.9(12)
C73 C68 B1Q 123.1(11)
C59 C60 C61 119.2(17)
C6 C7 C1 122.4(13)
C8 C7 C1 117.1(13)
C8 C7 C6 120.5(14)
C10 C9 C8 118.7(14)
C72 C73 C68 123.9(12)
C14 C13 C12 121.0(13)
C70 C71 C72 117.9(13)
C60 C61 C56 124.5(15)
C62 C67 C66 120.7(13)
C65 C66 C67 119.7(14)
C55 C54 C53 120.7(16)
O1 C41 C40 106.1(11)
O3 C49 C48 107.6(11)
O4B C77B C76B 97(4)
C74A C75A C76A 93(4)
C77A O4A C74A 108(3)
O4A C74A C75A 108(5)
C77A C76A C75A 113(5)
O4A C77A C76A 101(4)
C74B C75B C76B 106(2)
C75B C74B O4B 100(3)
C77B C76B C75B 109(3)
C77B O4B C74B 118(5)

loop_
_geom_bond_atom_site_label_1
_geom_bond_atom_site_label_2
_geom_bond_distance
Fe1 O2 2.068(8)
Fe1 N1 2.082(9)
Fe1 O3 2.166(8)
Fe1 O1 2.104(8)
Fe1 N2 2.092(9)
C69 C70 1.381(16)
C69 C68 1.419(15)
C1 N1 1.495(14)
C1 C2 1.527(16)
C1 C7 1.523(18)
C17 C30 1.405(16)
C17 C16 1.503(16)
C17 C18 1.376(15)
C50 C51 1.435(17)
C50 B1Q 1.622(19)
C50 C55 1.399(18)
C27 C28 1.376(15)
C27 C18 1.441(16)
O2 C42 1.444(13)
O2 C45 1.458(12)
C37 C32 1.371(16)
C37 C36 1.374(15)
C56 C57 1.391(19)
C56 B1Q 1.62(2)
C56 C61 1.406(18)
N1 C31 1.324(14)
O3 C46 1.450(14)
O3 C49 1.414(13)
C24 C23 1.386(14)
C24 C25 1.361(14)
O1 C38 1.466(14)
O1 C41 1.432(13)
N2 C16 1.511(14)
N2 C31 1.329(13)
C2 C3 1.391(15)
C2 C15 1.395(17)
C30 C29 1.405(16)
C12 C3 1.404(16)
C12 C13 1.380(16)
C23 C22 1.368(14)
C42 C43 1.492(15)
C57 C58 1.386(18)
C16 C22 1.499(15)
C32 C31 1.479(17)
C32 C33 1.415(17)
C11 C10 1.349(15)
C11 C6 1.417(18)
C72 C73 1.363(16)
C72 C71 1.404(15)
C58 C59 1.392(19)
C25 C26 1.343(14)
C10 C9 1.350(15)
C3 C4 1.463(17)
C21 C26 1.411(15)
C21 C20 1.437(15)
C21 C22 1.412(15)
C19 C18 1.455(16)
C19 C20 1.335(14)
C59 C60 1.38(2)
C28 C29 1.373(14)
C40 C39 1.493(15)
C40 C41 1.507(16)
C34 C35 1.352(15)
C34 C33 1.400(15)
C47 C46 1.513(16)
C47 C48 1.497(16)
C51 C52 1.368(17)
C43 C44 1.507(14)
B1Q C62 1.66(2)
B1Q C68 1.647(19)
C63 C62 1.381(16)
C63 C64 1.387(17)
C45 C44 1.492(15)
C39 C38 1.499(15)
C62 C67 1.401(16)
C52 C53 1.342(19)
C65 C64 1.343(15)
C65 C66 1.356(15)
C4 C5 1.321(16)
C14 C15 1.397(16)
C14 C13 1.361(15)
C35 C36 1.375(16)
C5 C6 1.454(16)
C53 C54 1.396(19)
C55 C54 1.378(18)
C48 C49 1.457(17)
C70 C71 1.369(16)
C6 C7 1.414(17)
C8 C7 1.388(16)
C8 C9 1.397(17)
C68 C73 1.417(17)
C60 C61 1.393(18)
C67 C66 1.418(17)
C77B C76B 1.49(5)
C77B O4B 1.36(6)
C75A C74A 1.63(12)
C75A C76A 1.73(10)
O4A C74A 1.60(6)
O4A C77A 1.49(5)
C76A C77A 1.63(8)
C75B C74B 1.32(3)
C75B C76B 1.53(4)
C74B O4B 1.51(7)

loop_
_geom_torsion_atom_site_label_1
_geom_torsion_atom_site_label_2
_geom_torsion_atom_site_label_3
_geom_torsion_atom_site_label_4
_geom_torsion
Fe1 O2 C42 C43 168.0(8)
Fe1 O2 C45 C44 168.5(7)
Fe1 N1 C31 N2 2.0(10)
Fe1 N1 C31 C32 -174.5(11)
Fe1 O3 C46 C47 -158.8(8)
Fe1 O3 C49 C48 140.1(10)
Fe1 O1 C38 C39 -168.8(7)
Fe1 O1 C41 C40 -167.2(7)
Fe1 N2 C16 C17 66.3(16)
Fe1 N2 C16 C22 -61.8(17)
Fe1 N2 C31 N1 -2.0(10)
Fe1 N2 C31 C32 174.5(12)
C69 C70 C71 C72 -1(2)
C69 C68 C73 C72 -3(2)
C1 N1 C31 N2 -178.6(10)
C1 N1 C31 C32 4.9(18)
C1 C2 C3 C12 -171.6(11)
C1 C2 C3 C4 12(2)
C1 C2 C15 C14 172.2(11)
C17 C30 C29 C28 0.7(16)
C17 C16 C22 C23 127.5(13)
C17 C16 C22 C21 -55.3(16)
C50 C51 C52 C53 4(2)
C50 B1Q C62 C63 28.1(17)
C50 B1Q C62 C67 -156.9(13)
C50 B1Q C68 C69 -140.3(12)
C50 B1Q C68 C73 39.9(17)
C50 C55 C54 C53 -1(2)
C27 C28 C29 C30 0.3(16)
O2 C42 C43 C44 33.3(13)
O2 C45 C44 C43 28.4(13)
C37 C32 C31 N1 83.0(16)
C37 C32 C31 N2 -93.0(16)
C37 C32 C33 C34 -0.6(17)
C56 C57 C58 C59 -2(2)
C56 B1Q C62 C63 146.7(12)
C56 B1Q C62 C67 -38.4(16)
C56 B1Q C68 C69 100.2(14)
C56 B1Q C68 C73 -79.6(16)
N1 C1 C2 C3 68.1(16)
N1 C1 C2 C15 -107.8(13)
N1 C1 C7 C6 -74.5(14)
N1 C1 C7 C8 103.3(13)
C24 C23 C22 C16 176.5(11)
C24 C23 C22 C21 -0.9(19)
C24 C25 C26 C21 5.3(19)
N2 C16 C22 C23 -106.8(13)
N2 C16 C22 C21 70.5(15)
C2 C1 N1 Fe1 -75.1(17)
C2 C1 N1 C31 106.0(12)
C2 C1 C7 C6 52.8(17)
C2 C1 C7 C8 -129.4(12)
C2 C3 C4 C5 22(2)
C30 C17 C16 N2 109.9(11)
C30 C17 C16 C22 -123.9(12)
C30 C17 C18 C27 -2.3(17)
C30 C17 C18 C19 174.7(10)
C12 C3 C4 C5 -154.3(13)
C23 C24 C25 C26 -5.7(18)
C42 O2 C45 C44 -7.9(12)
C42 C43 C44 C45 -36.9(13)
C57 C56 B1Q C50 94.0(16)
C57 C56 B1Q C62 -24.8(17)
C57 C56 B1Q C68 -145.6(13)
C57 C56 C61 C60 0.2(18)
C57 C58 C59 C60 1(2)
C16 C17 C30 C29 -174.7(10)
C16 C17 C18 C27 172.4(10)
C16 C17 C18 C19 -10.6(18)
C16 N2 C31 N1 178.8(9)
C16 N2 C31 C32 -4.7(18)
C32 C37 C36 C35 -0.7(17)
C11 C10 C9 C8 1.2(18)
C11 C6 C7 C1 175.7(10)
C11 C6 C7 C8 -2.0(18)
C58 C59 C60 C61 1(2)
C25 C24 C23 C22 3.6(19)
C10 C11 C6 C5 179.1(11)
C10 C11 C6 C7 3.0(18)
C3 C2 C15 C14 -4(2)
C3 C12 C13 C14 1(2)
C3 C4 C5 C6 2(2)
C26 C21 C20 C19 -153.2(12)
C26 C21 C22 C23 0.3(17)
C26 C21 C22 C16 -177.0(11)
C59 C60 C61 C56 -1(2)
C28 C27 C18 C17 3.2(16)
C28 C27 C18 C19 -173.9(10)
C18 C17 C30 C29 0.4(17)
C18 C17 C16 N2 -65.0(14)
C18 C17 C16 C22 61.1(15)
C18 C27 C28 C29 -2.3(16)
C18 C19 C20 C21 3(2)
C40 C39 C38 O1 -33.2(13)
C34 C35 C36 C37 -0.6(18)
C31 N2 C16 C17 -115.2(12)
C31 N2 C16 C22 116.7(12)
C31 C32 C33 C34 174.5(11)
C47 C48 C49 O3 29.9(14)
C20 C21 C26 C25 177.8(11)
C20 C21 C22 C23 180.0(12)
C20 C21 C22 C16 2.6(19)
C20 C19 C18 C17 -27.1(19)
C20 C19 C18 C27 149.9(12)
C51 C50 B1Q C56 -37.8(17)
C51 C50 B1Q C62 82.3(15)
C51 C50 B1Q C68 -158.8(12)
C51 C50 C55 C54 4(2)
C51 C52 C53 C54 -2(2)
B1Q C50 C51 C52 178.0(12)
B1Q C50 C55 C54 -179.7(13)
B1Q C56 C57 C58 -174.2(11)
B1Q C56 C61 C60 175.8(11)
B1Q C62 C67 C66 -178.9(11)
B1Q C68 C73 C72 177.2(12)
C63 C62 C67 C66 -3.7(18)
C45 O2 C42 C43 -16.3(12)
C39 C40 C41 O1 -28.1(12)
C62 B1Q C68 C69 -21.6(16)
C62 B1Q C68 C73 158.6(12)
C62 C63 C64 C65 1.5(19)
C62 C67 C66 C65 4.1(19)
C52 C53 C54 C55 0(2)
C4 C5 C6 C11 154.6(13)
C4 C5 C6 C7 -30(2)
C35 C34 C33 C32 -0.6(17)
C15 C2 C3 C12 4.2(19)
C15 C2 C3 C4 -172.2(12)
C15 C14 C13 C12 0(2)
C33 C32 C31 N1 -92.0(16)
C33 C32 C31 N2 92.0(15)
C33 C34 C35 C36 1.2(18)
C38 O1 C41 C40 7.7(13)
C5 C6 C7 C1 -0.2(19)
C5 C6 C7 C8 -177.9(11)
C36 C37 C32 C31 -173.7(11)
C36 C37 C32 C33 1.2(17)
C46 O3 C49 C48 -21.8(14)
C46 C47 C48 C49 -26.5(14)
C55 C50 C51 C52 -5.3(19)
C55 C50 B1Q C56 146.0(15)
C55 C50 B1Q C62 -93.9(16)
C55 C50 B1Q C68 24.9(19)
C22 C21 C26 C25 -2.5(18)
C22 C21 C20 C19 27(2)
C48 C47 C46 O3 14.0(14)
C70 C69 C68 B1Q -177.7(12)
C70 C69 C68 C73 2.1(18)
C6 C11 C10 C9 -2.7(19)
C64 C63 C62 B1Q 176.2(11)
C64 C63 C62 C67 0.9(19)
C64 C65 C66 C67 -1.6(19)
C68 C69 C70 C71 0(2)
C68 B1Q C62 C63 -91.4(14)
C68 B1Q C62 C67 83.5(14)
C7 C1 N1 Fe1 55.9(18)
C7 C1 N1 C31 -123.0(12)
C7 C1 C2 C3 -59.2(17)
C7 C1 C2 C15 124.9(14)
C7 C8 C9 C10 -0.3(18)
C9 C8 C7 C1 -177.1(10)
C9 C8 C7 C6 0.8(19)
C73 C72 C71 C70 0.6(19)
C13 C12 C3 C2 -2.7(19)
C13 C12 C3 C4 174.0(12)
C13 C14 C15 C2 1.5(19)
C71 C72 C73 C68 1(2)
C61 C56 C57 C58 1.2(19)
C61 C56 B1Q C50 -81.1(15)
C61 C56 B1Q C62 160.1(11)
C61 C56 B1Q C68 39.4(16)
C66 C65 C64 C63 -1.1(19)
C41 O1 C38 C39 15.8(13)
C41 C40 C39 C38 37.6(13)
C49 O3 C46 C47 4.3(14)
C75A C76A C77A O4A 8(5)
C74A C75A C76A C77A 15(5)
C74A O4A C77A C76A -30(4)
C76A C75A C74A O4A -33(4)
C77A O4A C74A C75A 44(4)
C75B C74B O4B C77B 30(6)
C74B C75B C76B C77B 24(3)
C76B C77B O4B C74B -14(6)
C76B C75B C74B O4B -29(4)
O4B C77B C76B C75B -5(4)
